data_7027457
loop_
_publ_author_name
'Aneetha, Halikhedkar'
'Lai, Ying-Huang'
'Lin, Shih-Chi'
'Panneerselvam, Kaliyamoorthy'
'Lu, Tian-Huey'
'Chung, Chung-Sun'

_publ_section_title
;
 Copper(II) complexes of tetraaza macrocycles bearing pendant arms:
 syntheses, structures and properties
;
_journal_issue 16
_journal_name_full 'Journal of the Chemical Society, Dalton Transactions'
_journal_page_first 2885
_journal_paper_doi 10.1039/a902955i
_journal_year 1999
_chemical_formula_sum 'C20 H44 Cl2 Cu N4 O10'
_chemical_formula_weight 635.03
_space_group_IT_number 7
_symmetry_cell_setting monoclinic
_symmetry_space_group_name_Hall 'P -2yac'
_symmetry_space_group_name_H-M 'P 1 n 1'
_atom_sites_solution_hydrogens geom
_atom_sites_solution_primary heavy
_atom_sites_solution_secondary difmap
_audit_creation_method SHELXL-97
_cell_angle_alpha 90.00
_cell_angle_beta 101.1760(10)
_cell_angle_gamma 90.00
_cell_formula_units_Z 2
_cell_length_a 8.5256(5)
_cell_length_b 15.5111(9)
_cell_length_c 10.8567(6)
_cell_measurement_temperature 293(2)
_cell_volume 1408.48(14)
_computing_structure_refinement 'SHELXL-97 (Sheldrick, 1997)'
_computing_structure_solution 'SHELXS-97 (Sheldrick, 1990)'
_diffrn_ambient_temperature 293(2)
_diffrn_measured_fraction_theta_full 0.873
_diffrn_measured_fraction_theta_max 0.873
_diffrn_measurement_device_type 'Siemens SMART CCD'
_diffrn_radiation_monochromator graphite
_diffrn_radiation_source 'fine-focus sealed tube'
_diffrn_radiation_type MoK\a
_diffrn_radiation_wavelength 0.71073
_diffrn_reflns_av_R_equivalents 0.0495
_diffrn_reflns_av_sigmaI/netI 0.0395
_diffrn_reflns_limit_h_max 11
_diffrn_reflns_limit_h_min -10
_diffrn_reflns_limit_k_max 16
_diffrn_reflns_limit_k_min -19
_diffrn_reflns_limit_l_max 13
_diffrn_reflns_limit_l_min -9
_diffrn_reflns_number 7673
_diffrn_reflns_theta_full 27.95
_diffrn_reflns_theta_max 27.95
_diffrn_reflns_theta_min 1.31
_exptl_absorpt_coefficient_mu 1.022
_exptl_absorpt_correction_T_max 0.928
_exptl_absorpt_correction_T_min 0.768
_exptl_absorpt_correction_type SHELXTL-plus
_exptl_crystal_colour blue
_exptl_crystal_density_diffrn 1.497
_exptl_crystal_density_method 'not measured'
_exptl_crystal_description columnar
_exptl_crystal_F_000 670
_exptl_crystal_size_max 0.50
_exptl_crystal_size_mid 0.35
_exptl_crystal_size_min 0.28
_refine_diff_density_max 0.389
_refine_diff_density_min -0.356
_refine_diff_density_rms 0.057
_refine_ls_abs_structure_Flack 0.21(2)
_refine_ls_extinction_method none
_refine_ls_goodness_of_fit_ref 1.054
_refine_ls_hydrogen_treatment mixed
_refine_ls_matrix_type full
_refine_ls_number_parameters 340
_refine_ls_number_reflns 4110
_refine_ls_number_restraints 2
_refine_ls_restrained_S_all 1.054
_refine_ls_R_factor_all 0.0529
_refine_ls_R_factor_gt 0.0496
_refine_ls_shift/su_max 0.077
_refine_ls_shift/su_mean 0.014
_refine_ls_structure_factor_coef Fsqd
_refine_ls_weighting_details 'calc w=1/[\s^2^(Fo^2^)+(0.0630P)^2^+1.1864P] where P=(Fo^2^+2Fc^2^)/3'
_refine_ls_weighting_scheme calc
_refine_ls_wR_factor_gt 0.1325
_refine_ls_wR_factor_ref 0.1369
_reflns_number_gt 3845
_reflns_number_total 4110
_reflns_threshold_expression >2sigma(I)
_cod_data_source_file 902955isup1.cif
_cod_data_source_block (1)
_cod_depositor_comments
;
The following automatic conversions were performed:

'_atom_sites_solution_primary' value 'heavy atom method' was changed
to 'heavy'.

Automatic conversion script
Id: cif_fix_values 6452 2018-10-05 10:23:21Z andrius 
;
_cod_original_sg_symbol_H-M P2/n
_cod_database_code 7027457

loop_
_symmetry_equiv_pos_as_xyz
'x, y, z'
'x+1/2, -y, z+1/2'

loop_
_atom_site_label
_atom_site_type_symbol
_atom_site_fract_x
_atom_site_fract_y
_atom_site_fract_z
_atom_site_U_iso_or_equiv
_atom_site_adp_type
_atom_site_occupancy
_atom_site_symmetry_multiplicity
_atom_site_calc_flag
_atom_site_refinement_flags
Cu1 Cu 0.94463(13) 0.75283(4) 0.90388(11) 0.04952(16) Uani 1 1 d .
O1 O 1.1170(6) 0.8250(3) 0.7681(5) 0.0642(12) Uani 1 1 d .
H1O1 H 1.1844 0.8635 0.7800 0.080 Uiso 1 1 calc R
O2 O 0.7685(7) 0.6664(3) 1.0314(5) 0.0746(14) Uani 1 1 d .
H1O2 H 0.7144 0.6228 1.0132 0.080 Uiso 1 1 calc R
N1 N 1.0200(7) 0.6330(3) 0.8763(6) 0.0555(13) Uani 1 1 d .
H1N1 H 0.9761 0.6011 0.9312 0.080 Uiso 1 1 calc R
N2 N 0.8035(10) 0.7448(3) 0.7280(7) 0.0569(16) Uani 1 1 d .
N3 N 0.8804(6) 0.8749(3) 0.9318(5) 0.0527(13) Uani 1 1 d .
H1N3 H 0.9275 0.9055 0.8773 0.080 Uiso 1 1 calc R
N4 N 1.0701(9) 0.7575(3) 1.0902(7) 0.0596(17) Uani 1 1 d .
C1 C 0.9348(10) 0.6017(4) 0.7528(8) 0.0641(18) Uani 1 1 d .
H1A H 0.9146 0.5403 0.7576 0.080 Uiso 1 1 calc R
H1B H 1.0008 0.6106 0.6905 0.080 Uiso 1 1 calc R
C2 C 0.7799(9) 0.6485(4) 0.7141(8) 0.0616(18) Uani 1 1 d .
H2A H 0.7052 0.6294 0.7655 0.080 Uiso 1 1 calc R
H2B H 0.7344 0.6348 0.6273 0.080 Uiso 1 1 calc R
C3 C 0.6362(8) 0.7870(4) 0.7325(7) 0.0651(15) Uani 1 1 d .
H3 H 0.5905 0.7573 0.7970 0.080 Uiso 1 1 calc R
C4 C 0.6479(8) 0.8811(4) 0.7636(6) 0.0663(15) Uani 1 1 d .
H4A H 0.5427 0.9065 0.7375 0.080 Uiso 1 1 calc R
H4B H 0.7179 0.9078 0.7142 0.080 Uiso 1 1 calc R
C5 C 0.7082(8) 0.9036(4) 0.8995(7) 0.0590(15) Uani 1 1 d .
C6 C 0.9666(9) 0.9055(4) 1.0572(7) 0.0599(16) Uani 1 1 d .
H6A H 0.8968 0.9017 1.1177 0.080 Uiso 1 1 calc R
H6B H 0.9980 0.9653 1.0516 0.080 Uiso 1 1 calc R
C7 C 1.1119(9) 0.8507(4) 1.0990(7) 0.0613(17) Uani 1 1 d .
H7A H 1.1897 0.8628 1.0469 0.080 Uiso 1 1 calc R
H7B H 1.1599 0.8648 1.1851 0.080 Uiso 1 1 calc R
C8 C 1.2125(8) 0.6993(4) 1.1227(7) 0.0676(16) Uani 1 1 d .
H8 H 1.1745 0.6438 1.1486 0.080 Uiso 1 1 calc R
C9 C 1.2798(7) 0.6835(4) 1.0077(7) 0.0695(16) Uani 1 1 d .
H9A H 1.3919 0.6690 1.0342 0.080 Uiso 1 1 calc R
H9B H 1.2748 0.7373 0.9615 0.080 Uiso 1 1 calc R
C10 C 1.1992(9) 0.6110(4) 0.9131(8) 0.0670(19) Uani 1 1 d .
C11 C 0.5227(14) 0.7716(6) 0.6013(12) 0.100(3) Uani 1 1 d .
H11A H 0.5302 0.7125 0.5766 0.080 Uiso 1 1 calc R
H11B H 0.5543 0.8086 0.5396 0.080 Uiso 1 1 calc R
H11C H 0.4144 0.7843 0.6078 0.080 Uiso 1 1 calc R
C12 C 0.6116(10) 0.8675(4) 0.9910(8) 0.0684(19) Uani 1 1 d .
H12A H 0.6320 0.8069 1.0018 0.080 Uiso 1 1 calc R
H12B H 0.4998 0.8767 0.9588 0.080 Uiso 1 1 calc R
H12C H 0.6418 0.8961 1.0705 0.080 Uiso 1 1 calc R
C13 C 0.6995(12) 1.0048(5) 0.9052(14) 0.123(5) Uani 1 1 d .
H13A H 0.7719 1.0294 0.8573 0.080 Uiso 1 1 calc R
H13B H 0.7286 1.0235 0.9909 0.080 Uiso 1 1 calc R
H13C H 0.5925 1.0234 0.8710 0.080 Uiso 1 1 calc R
C14 C 1.3437(14) 0.7293(7) 1.2262(11) 0.108(4) Uani 1 1 d .
H14A H 1.4125 0.6817 1.2561 0.080 Uiso 1 1 calc R
H14B H 1.2983 0.7519 1.2938 0.080 Uiso 1 1 calc R
H14C H 1.4044 0.7735 1.1950 0.080 Uiso 1 1 calc R
C15 C 1.2827(11) 0.6183(5) 0.8034(8) 0.074(2) Uani 1 1 d .
H15A H 1.2430 0.5747 0.7426 0.080 Uiso 1 1 calc R
H15B H 1.3956 0.6107 0.8320 0.080 Uiso 1 1 calc R
H15C H 1.2627 0.6742 0.7658 0.080 Uiso 1 1 calc R
C16 C 1.2138(11) 0.5224(5) 0.9639(13) 0.121(4) Uani 1 1 d .
H16A H 1.1789 0.4821 0.8971 0.080 Uiso 1 1 calc R
H16B H 1.1486 0.5165 1.0262 0.080 Uiso 1 1 calc R
H16C H 1.3234 0.5110 1.0012 0.080 Uiso 1 1 calc R
C17 C 0.8814(13) 0.7752(6) 0.6255(8) 0.087(3) Uani 1 1 d .
H17A H 0.7987 0.7993 0.5606 0.080 Uiso 1 1 calc R
H17B H 0.9237 0.7250 0.5898 0.080 Uiso 1 1 calc R
C18 C 1.0115(13) 0.8393(6) 0.6535(9) 0.093(3) Uani 1 1 d .
H18A H 1.0717 0.8386 0.5864 0.080 Uiso 1 1 calc R
H18B H 0.9648 0.8963 0.6552 0.080 Uiso 1 1 calc R
C19 C 0.9607(12) 0.7368(5) 1.1817(8) 0.075(2) Uani 1 1 d .
H19A H 1.0250 0.7329 1.2656 0.080 Uiso 1 1 calc R
H19B H 0.8862 0.7842 1.1812 0.080 Uiso 1 1 calc R
C20 C 0.8686(11) 0.6559(4) 1.1536(8) 0.073(2) Uani 1 1 d .
H20A H 0.9404 0.6074 1.1536 0.080 Uiso 1 1 calc R
H20B H 0.8036 0.6455 1.2163 0.080 Uiso 1 1 calc R
Cl1 Cl 1.2117(2) 1.04615(10) 0.85240(17) 0.0707(5) Uani 1 1 d .
Cl2 Cl 0.6903(2) 0.44612(10) 0.94890(17) 0.0686(5) Uani 1 1 d .
O3 O 1.2763(8) 0.9845(4) 0.7759(7) 0.0892(19) Uani 1 1 d .
O4 O 1.0441(9) 1.0429(4) 0.8177(9) 0.111(2) Uani 1 1 d .
O5 O 1.2698(11) 1.1282(4) 0.8323(7) 0.117(3) Uani 1 1 d .
O6 O 1.2607(10) 1.0208(5) 0.9807(7) 0.109(2) Uani 1 1 d .
O7 O 0.6207(9) 0.5070(4) 1.0219(7) 0.096(2) Uani 1 1 d .
O8 O 0.6466(12) 0.4683(4) 0.8212(7) 0.119(3) Uani 1 1 d .
O9 O 0.8582(9) 0.4512(5) 0.9895(9) 0.113(3) Uani 1 1 d .
O10 O 0.6310(11) 0.3633(4) 0.9699(7) 0.114(3) Uani 1 1 d .

loop_
_atom_site_aniso_label
_atom_site_aniso_U_11
_atom_site_aniso_U_22
_atom_site_aniso_U_33
_atom_site_aniso_U_23
_atom_site_aniso_U_13
_atom_site_aniso_U_12
Cu1 0.0476(3) 0.0515(3) 0.0489(3) 0.0032(2) 0.0079(2) 0.0018(2)
O1 0.059(3) 0.070(2) 0.064(3) 0.007(2) 0.011(2) 0.000(2)
O2 0.077(4) 0.075(3) 0.073(4) 0.002(2) 0.018(3) -0.003(2)
N1 0.055(3) 0.058(2) 0.056(3) 0.004(2) 0.015(3) 0.006(2)
N2 0.063(4) 0.050(3) 0.054(4) -0.001(2) 0.004(3) 0.001(2)
N3 0.045(3) 0.064(3) 0.053(3) 0.011(2) 0.018(2) 0.009(2)
N4 0.054(4) 0.059(3) 0.060(4) -0.001(2) -0.002(3) 0.002(2)
C1 0.070(5) 0.059(3) 0.066(5) 0.005(3) 0.019(4) 0.011(3)
C2 0.060(5) 0.054(3) 0.071(5) -0.007(3) 0.011(4) -0.003(3)
C3 0.060(4) 0.069(3) 0.061(4) 0.002(3) 0.001(3) 0.002(3)
C4 0.059(4) 0.068(3) 0.073(4) 0.011(3) 0.015(3) 0.012(3)
C5 0.046(3) 0.075(3) 0.057(4) 0.005(3) 0.012(3) 0.016(3)
C6 0.062(4) 0.061(3) 0.056(4) -0.012(3) 0.010(3) 0.000(3)
C7 0.060(4) 0.058(3) 0.061(4) -0.004(3) -0.002(3) -0.008(3)
C8 0.058(4) 0.075(3) 0.064(4) 0.004(3) -0.003(3) 0.014(3)
C9 0.047(3) 0.087(4) 0.071(4) 0.007(3) 0.001(3) 0.000(3)
C10 0.060(4) 0.066(3) 0.083(5) 0.010(3) 0.033(4) 0.012(3)
C11 0.081(6) 0.088(5) 0.116(8) 0.003(5) -0.021(6) 0.008(5)
C12 0.061(4) 0.073(4) 0.077(5) 0.003(3) 0.027(4) 0.008(3)
C13 0.074(6) 0.083(5) 0.221(14) 0.062(7) 0.051(7) 0.025(4)
C14 0.095(7) 0.108(6) 0.094(7) -0.007(6) -0.045(6) 0.004(6)
C15 0.070(5) 0.085(4) 0.074(5) 0.016(4) 0.031(4) 0.009(4)
C16 0.062(5) 0.087(5) 0.220(13) 0.077(6) 0.042(6) 0.026(4)
C17 0.114(8) 0.095(5) 0.051(4) 0.002(4) 0.009(4) -0.026(5)
C18 0.100(7) 0.112(6) 0.070(6) 0.023(5) 0.023(5) -0.027(5)
C19 0.105(6) 0.074(4) 0.046(4) 0.009(3) 0.013(4) -0.019(4)
C20 0.087(6) 0.065(4) 0.068(5) 0.009(3) 0.017(4) 0.000(3)
Cl1 0.0777(13) 0.0718(9) 0.0674(12) -0.0020(8) 0.0258(10) -0.0197(8)
Cl2 0.0775(13) 0.0686(8) 0.0620(11) -0.0053(7) 0.0189(9) -0.0142(8)
O3 0.073(4) 0.096(4) 0.105(5) -0.011(3) 0.034(4) -0.014(3)
O4 0.079(5) 0.119(5) 0.138(7) -0.001(4) 0.031(5) 0.009(4)
O5 0.170(8) 0.089(4) 0.096(6) 0.005(3) 0.035(5) -0.058(4)
O6 0.133(7) 0.118(5) 0.077(5) 0.015(3) 0.024(4) -0.034(4)
O7 0.091(5) 0.098(4) 0.106(5) -0.031(3) 0.039(4) -0.005(3)
O8 0.194(10) 0.107(4) 0.056(4) 0.005(3) 0.024(5) -0.033(5)
O9 0.065(4) 0.130(5) 0.144(8) -0.017(4) 0.021(4) 0.001(3)
O10 0.179(8) 0.077(3) 0.099(6) -0.007(3) 0.064(6) -0.045(4)

loop_
_atom_type_symbol
_atom_type_description
_atom_type_scat_dispersion_real
_atom_type_scat_dispersion_imag
_atom_type_scat_source
C C 0.0033 0.0016 'International Tables Vol C Tables 4.2.6.8 and 6.1.1.4'
H H 0.0000 0.0000 'International Tables Vol C Tables 4.2.6.8 and 6.1.1.4'
N N 0.0061 0.0033 'International Tables Vol C Tables 4.2.6.8 and 6.1.1.4'
O O 0.0106 0.0060 'International Tables Vol C Tables 4.2.6.8 and 6.1.1.4'
Cl Cl 0.1484 0.1585 'International Tables Vol C Tables 4.2.6.8 and 6.1.1.4'
Cu Cu 0.3201 1.2651 'International Tables Vol C Tables 4.2.6.8 and 6.1.1.4'

loop_
_geom_angle_atom_site_label_1
_geom_angle_atom_site_label_2
_geom_angle_atom_site_label_3
_geom_angle
N1 Cu1 N3 177.1(3)
N1 Cu1 N2 87.2(2)
N3 Cu1 N2 94.0(2)
N1 Cu1 N4 93.3(2)
N3 Cu1 N4 85.7(2)
N2 Cu1 N4 174.7(4)
C18 O1 H1O1 109.5
C20 O2 H1O2 109.5
C1 N1 C10 116.8(6)
C1 N1 Cu1 108.9(4)
C10 N1 Cu1 119.8(4)
C1 N1 H1N1 102.9
C10 N1 H1N1 102.9
Cu1 N1 H1N1 102.9
C17 N2 C2 108.1(7)
C17 N2 C3 115.5(6)
C2 N2 C3 108.0(6)
C17 N2 Cu1 114.4(6)
C2 N2 Cu1 101.3(5)
C3 N2 Cu1 108.4(5)
C6 N3 C5 113.8(5)
C6 N3 Cu1 109.7(4)
C5 N3 Cu1 121.6(4)
C6 N3 H1N3 103.1
C5 N3 H1N3 103.1
Cu1 N3 H1N3 103.1
C7 N4 C8 113.4(6)
C7 N4 C19 109.4(6)
C8 N4 C19 106.8(6)
C7 N4 Cu1 99.6(5)
C8 N4 Cu1 116.4(5)
C19 N4 Cu1 111.1(6)
N1 C1 C2 110.4(5)
N1 C1 H1A 109.6
C2 C1 H1A 109.6
N1 C1 H1B 109.6
C2 C1 H1B 109.6
H1A C1 H1B 108.1
C1 C2 N2 111.0(6)
C1 C2 H2A 109.4
N2 C2 H2A 109.4
C1 C2 H2B 109.4
N2 C2 H2B 109.4
H2A C2 H2B 108.0
C4 C3 N2 113.0(5)
C4 C3 C11 110.7(6)
N2 C3 C11 108.0(7)
C4 C3 H3 108.3
N2 C3 H3 108.3
C11 C3 H3 108.3
C3 C4 C5 116.3(5)
C3 C4 H4A 108.2
C5 C4 H4A 108.2
C3 C4 H4B 108.2
C5 C4 H4B 108.2
H4A C4 H4B 107.4
C4 C5 N3 107.0(5)
C4 C5 C12 115.5(6)
N3 C5 C12 111.5(6)
C4 C5 C13 105.1(7)
N3 C5 C13 109.7(6)
C12 C5 C13 107.9(6)
N3 C6 C7 109.1(5)
N3 C6 H6A 109.9
C7 C6 H6A 109.9
N3 C6 H6B 109.9
C7 C6 H6B 109.9
H6A C6 H6B 108.3
N4 C7 C6 111.0(6)
N4 C7 H7A 109.4
C6 C7 H7A 109.4
N4 C7 H7B 109.4
C6 C7 H7B 109.4
H7A C7 H7B 108.0
C9 C8 C14 109.1(8)
C9 C8 N4 109.0(6)
C14 C8 N4 116.3(7)
C9 C8 H8 107.4
C14 C8 H8 107.4
N4 C8 H8 107.4
C8 C9 C10 118.0(6)
C8 C9 H9A 107.8
C10 C9 H9A 107.8
C8 C9 H9B 107.8
C10 C9 H9B 107.8
H9A C9 H9B 107.1
C16 C10 C15 110.3(7)
C16 C10 N1 108.1(6)
C15 C10 N1 112.0(7)
C16 C10 C9 115.1(8)
C15 C10 C9 104.3(6)
N1 C10 C9 107.0(5)
C3 C11 H11A 109.5
C3 C11 H11B 109.5
H11A C11 H11B 109.5
C3 C11 H11C 109.5
H11A C11 H11C 109.5
H11B C11 H11C 109.5
C5 C12 H12A 109.5
C5 C12 H12B 109.5
H12A C12 H12B 109.5
C5 C12 H12C 109.5
H12A C12 H12C 109.5
H12B C12 H12C 109.5
C5 C13 H13A 109.5
C5 C13 H13B 109.4
H13A C13 H13B 109.5
C5 C13 H13C 109.5
H13A C13 H13C 109.5
H13B C13 H13C 109.5
C8 C14 H14A 109.5
C8 C14 H14B 109.5
H14A C14 H14B 109.5
C8 C14 H14C 109.5
H14A C14 H14C 109.5
H14B C14 H14C 109.5
C10 C15 H15A 109.5
C10 C15 H15B 109.5
H15A C15 H15B 109.5
C10 C15 H15C 109.5
H15A C15 H15C 109.5
H15B C15 H15C 109.5
C10 C16 H16A 109.5
C10 C16 H16B 109.5
H16A C16 H16B 109.5
C10 C16 H16C 109.4
H16A C16 H16C 109.5
H16B C16 H16C 109.5
N2 C17 C18 119.3(8)
N2 C17 H17A 107.5
C18 C17 H17A 107.5
N2 C17 H17B 107.5
C18 C17 H17B 107.5
H17A C17 H17B 107.0
O1 C18 C17 113.7(7)
O1 C18 H18A 108.8
C17 C18 H18A 108.8
O1 C18 H18B 108.8
C17 C18 H18B 108.8
H18A C18 H18B 107.7
C20 C19 N4 114.3(7)
C20 C19 H19A 108.7
N4 C19 H19A 108.7
C20 C19 H19B 108.7
N4 C19 H19B 108.7
H19A C19 H19B 107.6
O2 C20 C19 106.8(6)
O2 C20 H20A 110.4
C19 C20 H20A 110.4
O2 C20 H20B 110.4
C19 C20 H20B 110.4
H20A C20 H20B 108.6
O5 Cl1 O4 111.3(5)
O5 Cl1 O6 110.9(5)
O4 Cl1 O6 109.9(5)
O5 Cl1 O3 109.1(4)
O4 Cl1 O3 107.6(5)
O6 Cl1 O3 107.8(5)
O8 Cl2 O10 110.3(5)
O8 Cl2 O9 110.6(6)
O10 Cl2 O9 111.8(5)
O8 Cl2 O7 108.9(5)
O10 Cl2 O7 108.0(4)
O9 Cl2 O7 107.0(5)

loop_
_geom_bond_atom_site_label_1
_geom_bond_atom_site_label_2
_geom_bond_distance
Cu1 N1 2.008(5)
Cu1 N3 2.011(5)
Cu1 N2 2.054(8)
Cu1 N4 2.098(8)
O1 C18 1.405(11)
O1 H1O1 0.8200
O2 C20 1.441(10)
O2 H1O2 0.8200
N1 C1 1.478(10)
N1 C10 1.541(10)
N1 H1N1 0.9100
N2 C17 1.479(11)
N2 C2 1.511(7)
N2 C3 1.579(10)
N3 C6 1.493(9)
N3 C5 1.509(8)
N3 H1N3 0.9100
N4 C7 1.487(8)
N4 C8 1.499(9)
N4 C19 1.523(12)
C1 C2 1.494(10)
C1 H1A 0.9700
C1 H1B 0.9700
C2 H2A 0.9700
C2 H2B 0.9700
C3 C4 1.497(9)
C3 C11 1.577(12)
C3 H3 0.9800
C4 C5 1.506(9)
C4 H4A 0.9700
C4 H4B 0.9700
C5 C12 1.516(10)
C5 C13 1.573(10)
C6 C7 1.498(10)
C6 H6A 0.9700
C6 H6B 0.9700
C7 H7A 0.9700
C7 H7B 0.9700
C8 C9 1.492(10)
C8 C14 1.497(11)
C8 H8 0.9800
C9 C10 1.587(11)
C9 H9A 0.9700
C9 H9B 0.9700
C10 C16 1.476(10)
C10 C15 1.505(10)
C11 H11A 0.9600
C11 H11B 0.9600
C11 H11C 0.9600
C12 H12A 0.9600
C12 H12B 0.9600
C12 H12C 0.9600
C13 H13A 0.9600
C13 H13B 0.9600
C13 H13C 0.9600
C14 H14A 0.9600
C14 H14B 0.9600
C14 H14C 0.9600
C15 H15A 0.9600
C15 H15B 0.9600
C15 H15C 0.9600
C16 H16A 0.9600
C16 H16B 0.9600
C16 H16C 0.9600
C17 C18 1.477(12)
C17 H17A 0.9700
C17 H17B 0.9700
C18 H18A 0.9700
C18 H18B 0.9700
C19 C20 1.481(10)
C19 H19A 0.9700
C19 H19B 0.9700
C20 H20A 0.9700
C20 H20B 0.9700
Cl1 O5 1.398(5)
Cl1 O4 1.406(8)
Cl1 O6 1.430(8)
Cl1 O3 1.443(6)
Cl2 O8 1.407(8)
Cl2 O10 1.416(5)
Cl2 O9 1.415(8)
Cl2 O7 1.434(6)
